data_7246094
loop_
_publ_author_name
'Rekha Rout, Smruti'
'Kenguva, Gowtham'
'Giri, Lopamudra'
'Dandela, Rambabu'

_publ_section_title
;
 Novel salts of the antiemetic drug domperidone: synthesis,
 characterization and physicochemical property investigation
;
_journal_issue 4
_journal_name_full CrystEngComm
_journal_page_first 513
_journal_page_last 524
_journal_paper_doi 10.1039/D2CE00902A
_journal_volume 25
_journal_year 2023
_chemical_formula_moiety 'C22 H22 Cl N5 O2, C3 H2 O4'
_chemical_formula_sum 'C25 H24 Cl N5 O6'
_chemical_formula_weight 525.94
_space_group_crystal_system monoclinic
_space_group_IT_number 14
_space_group_name_Hall '-P 2ybc'
_space_group_name_H-M_alt 'P 1 21/c 1'
_atom_sites_solution_hydrogens mixed
_audit_creation_method SHELXL-2018/3
_audit_update_record
;
2022-06-30 deposited with the CCDC.	2022-12-12 downloaded from the CCDC.
;
_cell_angle_alpha 90
_cell_angle_beta 110.14(4)
_cell_angle_gamma 90
_cell_formula_units_Z 4
_cell_length_a 24.266(4)
_cell_length_b 6.249(1)
_cell_length_c 17.380(2)
_cell_measurement_reflns_used 4406
_cell_measurement_temperature 100(2)
_cell_measurement_theta_max 0.966
_cell_measurement_theta_min 0.952
_cell_volume 2474.3(9)
_computing_cell_refinement 'Bruker SHELXL'
_computing_data_collection 'Bruker APEX3'
_computing_data_reduction 'Bruker SAINT'
_computing_molecular_graphics 'Bruker SHELXTL'
_computing_publication_material 'Bruker SHELXTL'
_computing_structure_refinement 'SHELXL-2018/3 (Sheldrick, 2018)'
_computing_structure_solution 'SHELXT 2018/2 (Sheldrick, 2018)'
_diffrn_ambient_temperature 100(2)
_diffrn_measured_fraction_theta_full 0.999
_diffrn_measured_fraction_theta_max 0.996
_diffrn_measurement_device_type 'Bruker D8 Venture photon 100 CMOS detector'
_diffrn_measurement_method 'Omega and Phi scans'
_diffrn_radiation_type MoK\a
_diffrn_radiation_wavelength 0.71073
_diffrn_reflns_av_R_equivalents 0.1126
_diffrn_reflns_av_unetI/netI 0.0473
_diffrn_reflns_Laue_measured_fraction_full 0.999
_diffrn_reflns_Laue_measured_fraction_max 0.996
_diffrn_reflns_limit_h_max 31
_diffrn_reflns_limit_h_min -31
_diffrn_reflns_limit_k_max 8
_diffrn_reflns_limit_k_min -8
_diffrn_reflns_limit_l_max 22
_diffrn_reflns_limit_l_min -22
_diffrn_reflns_number 69291
_diffrn_reflns_point_group_measured_fraction_full 0.999
_diffrn_reflns_point_group_measured_fraction_max 0.996
_diffrn_reflns_theta_full 25.242
_diffrn_reflns_theta_max 27.551
_diffrn_reflns_theta_min 2.496
_diffrn_source microfocus
_exptl_absorpt_coefficient_mu 0.206
_exptl_absorpt_correction_T_max 0.966
_exptl_absorpt_correction_T_min 0.952
_exptl_absorpt_correction_type multi-scan
_exptl_crystal_colour colorless
_exptl_crystal_density_diffrn 1.412
_exptl_crystal_description block
_exptl_crystal_F_000 1096.0
_exptl_crystal_size_max 0.24
_exptl_crystal_size_mid 0.21
_exptl_crystal_size_min 0.17
_refine_diff_density_max 0.603
_refine_diff_density_min -0.304
_refine_diff_density_rms 0.065
_refine_ls_extinction_method none
_refine_ls_goodness_of_fit_ref 1.044
_refine_ls_hydrogen_treatment mixed
_refine_ls_matrix_type full
_refine_ls_number_parameters 346
_refine_ls_number_reflns 5689
_refine_ls_number_restraints 0
_refine_ls_restrained_S_all 1.044
_refine_ls_R_factor_all 0.0824
_refine_ls_R_factor_gt 0.0586
_refine_ls_shift/su_max 0.001
_refine_ls_shift/su_mean 0.000
_refine_ls_structure_factor_coef Fsqd
_refine_ls_weighting_details 'w=1/[\s^2^(Fo^2^)+(0.0515P)^2^+3.6521P] where P=(Fo^2^+2Fc^2^)/3'
_refine_ls_weighting_scheme calc
_refine_ls_wR_factor_gt 0.1279
_refine_ls_wR_factor_ref 0.1393
_reflns_Friedel_coverage 0.000
_reflns_number_gt 4406
_reflns_number_total 5689
_reflns_threshold_expression 'I > 2\s(I)'
_cod_data_source_file d2ce00902a2.cif
_cod_data_source_block mo_domma_1_0m_a
_cod_depositor_comments 'Adding full bibliography for 7246090--7246098.cif.'
_cod_original_cell_volume 2474.3(1)
_cod_original_sg_symbol_H-M 'P 21/c'
_cod_database_code 7246094
_shelx_shelxl_version_number 2018/3
_shelx_space_group_comment
;
The symmetry employed for this shelxl refinement is uniquely defined
by the following loop, which should always be used as a source of
symmetry information in preference to the above space-group names.
They are only intended as comments.
;

loop_
_space_group_symop_operation_xyz
'x, y, z'
'-x, y+1/2, -z+1/2'
'-x, -y, -z'
'x, -y-1/2, z-1/2'

loop_
_atom_site_label
_atom_site_type_symbol
_atom_site_fract_x
_atom_site_fract_y
_atom_site_fract_z
_atom_site_U_iso_or_equiv
_atom_site_adp_type
_atom_site_occupancy
_atom_site_site_symmetry_order
_atom_site_calc_flag
_atom_site_refinement_flags_posn
_atom_site_refinement_flags_adp
_atom_site_refinement_flags_occupancy
_atom_site_disorder_assembly
_atom_site_disorder_group
Cl1 Cl 0.61724(3) 0.89727(11) 0.71808(4) 0.02595(17) Uani 1 1 d . . . . .
O2 O 0.42249(7) 0.0218(3) 0.49198(10) 0.0185(4) Uani 1 1 d . . . . .
O4 O 0.19880(8) 1.0446(3) 0.31695(11) 0.0263(4) Uani 1 1 d . . . . .
O3 O 0.25689(8) 0.8231(3) 0.40952(11) 0.0233(4) Uani 1 1 d . . . . .
O5 O 0.20268(9) 1.0684(3) 0.17999(12) 0.0289(4) Uani 1 1 d . . . . .
O6 O 0.26888(9) 0.8801(3) 0.14667(11) 0.0297(5) Uani 1 1 d . . . . .
O1 O 0.03806(8) 0.3183(3) 0.45868(12) 0.0282(4) Uani 1 1 d . . . . .
N4 N 0.41866(8) 0.3283(3) 0.56577(12) 0.0156(4) Uani 1 1 d . . . . .
N5 N 0.50410(9) 0.2346(3) 0.55753(12) 0.0161(4) Uani 1 1 d . . . . .
N3 N 0.23874(8) 0.1441(3) 0.50328(12) 0.0158(4) Uani 1 1 d . . . . .
N1 N 0.03962(10) 0.3382(4) 0.59377(14) 0.0232(5) Uani 1 1 d . . . . .
N2 N 0.07434(9) 0.0476(4) 0.55458(14) 0.0219(5) Uani 1 1 d . . . . .
C18 C 0.51320(10) 0.4231(4) 0.60174(13) 0.0153(5) Uani 1 1 d . . . . .
C16 C 0.44611(10) 0.1771(4) 0.53379(14) 0.0155(5) Uani 1 1 d . . . . .
C17 C 0.45908(10) 0.4841(4) 0.60708(14) 0.0150(5) Uani 1 1 d . . . . .
C13 C 0.35712(10) 0.3191(4) 0.55964(14) 0.0152(5) Uani 1 1 d . . . . .
H13 H 0.350514 0.435589 0.594959 0.018 Uiso 1 1 calc R U . . .
C19 C 0.56316(11) 0.5455(4) 0.63649(14) 0.0196(5) Uani 1 1 d . . . . .
H19 H 0.600132 0.503760 0.633901 0.023 Uiso 1 1 calc R U . . .
C11 C 0.25205(10) 0.3529(4) 0.47063(15) 0.0163(5) Uani 1 1 d . . . . .
H11A H 0.245692 0.472089 0.504171 0.020 Uiso 1 1 calc R U . . .
H11B H 0.225027 0.372990 0.413622 0.020 Uiso 1 1 calc R U . . .
C21 C 0.50312(11) 0.7951(4) 0.68154(15) 0.0195(5) Uani 1 1 d . . . . .
H21 H 0.500680 0.923517 0.709472 0.023 Uiso 1 1 calc R U . . .
C22 C 0.45332(11) 0.6693(4) 0.64674(14) 0.0184(5) Uani 1 1 d . . . . .
H22 H 0.416526 0.709893 0.650238 0.022 Uiso 1 1 calc R U . . .
C14 C 0.34261(10) 0.1072(4) 0.59165(14) 0.0159(5) Uani 1 1 d . . . . .
H14A H 0.348671 -0.011685 0.557756 0.019 Uiso 1 1 calc R U . . .
H14B H 0.369280 0.084890 0.648716 0.019 Uiso 1 1 calc R U . . .
C23 C 0.23595(11) 0.8932(4) 0.33810(15) 0.0196(5) Uani 1 1 d . . . . .
C10 C 0.17535(10) 0.1365(4) 0.49623(16) 0.0189(5) Uani 1 1 d . . . . .
H10A H 0.150509 0.175355 0.439684 0.023 Uiso 1 1 calc R U . . .
H10B H 0.168332 0.243193 0.533963 0.023 Uiso 1 1 calc R U . . .
C15 C 0.27949(10) 0.1062(4) 0.58903(14) 0.0164(5) Uani 1 1 d . . . . .
H15A H 0.270429 -0.033397 0.608851 0.020 Uiso 1 1 calc R U . . .
H15B H 0.273961 0.219457 0.625536 0.020 Uiso 1 1 calc R U . . .
C20 C 0.55633(11) 0.7326(4) 0.67531(14) 0.0203(5) Uani 1 1 d . . . . .
C12 C 0.31516(10) 0.3574(4) 0.47246(14) 0.0170(5) Uani 1 1 d . . . . .
H12A H 0.323622 0.497948 0.452680 0.020 Uiso 1 1 calc R U . . .
H12B H 0.320852 0.245261 0.435661 0.020 Uiso 1 1 calc R U . . .
C1 C 0.07981(10) 0.0168(4) 0.63659(16) 0.0216(5) Uani 1 1 d . . . . .
C9 C 0.15771(11) -0.0847(4) 0.51669(17) 0.0228(5) Uani 1 1 d . . . . .
H9A H 0.179920 -0.117770 0.574858 0.027 Uiso 1 1 calc R U . . .
H9B H 0.168184 -0.193063 0.482512 0.027 Uiso 1 1 calc R U . . .
C6 C 0.05759(11) 0.2003(4) 0.66110(17) 0.0235(6) Uani 1 1 d . . . . .
C25 C 0.24295(12) 0.9203(4) 0.19389(16) 0.0241(6) Uani 1 1 d . . . . .
C24 C 0.25577(12) 0.7926(4) 0.27278(15) 0.0229(5) Uani 1 1 d . . . . .
H24A H 0.236689 0.650861 0.258751 0.027 Uiso 1 1 calc R U . . .
H24B H 0.298642 0.767985 0.296369 0.027 Uiso 1 1 calc R U . . .
C7 C 0.04923(11) 0.2446(4) 0.52869(17) 0.0235(6) Uani 1 1 d . . . . .
C5 C 0.05581(11) 0.2187(5) 0.73968(17) 0.0262(6) Uani 1 1 d . . . . .
H5A H 0.040645 0.343391 0.756569 0.031 Uiso 1 1 calc R U . . .
C8 C 0.09214(11) -0.0982(4) 0.50193(17) 0.0227(5) Uani 1 1 d . . . . .
H8A H 0.069986 -0.063516 0.443892 0.027 Uiso 1 1 calc R U . . .
H8B H 0.082117 -0.246564 0.512154 0.027 Uiso 1 1 calc R U . . .
C2 C 0.10087(11) -0.1543(5) 0.68866(17) 0.0249(6) Uani 1 1 d . . . . .
H2 H 0.115770 -0.279066 0.671437 0.030 Uiso 1 1 calc R U . . .
C3 C 0.09920(12) -0.1352(5) 0.76809(17) 0.0279(6) Uani 1 1 d . . . . .
H3 H 0.113458 -0.249342 0.805830 0.033 Uiso 1 1 calc R U . . .
C4 C 0.07710(12) 0.0475(5) 0.79293(17) 0.0293(6) Uani 1 1 d . . . . .
H4 H 0.076533 0.055561 0.847231 0.035 Uiso 1 1 calc R U . . .
H111 H 0.2430(12) 0.025(5) 0.4656(17) 0.020(7) Uiso 1 1 d . . . . .
H112 H 0.5294(16) 0.156(6) 0.546(2) 0.048(11) Uiso 1 1 d . . . . .
H113 H 0.0176(15) 0.475(6) 0.584(2) 0.044(10) Uiso 1 1 d . . . . .

loop_
_atom_site_aniso_label
_atom_site_aniso_U_11
_atom_site_aniso_U_22
_atom_site_aniso_U_33
_atom_site_aniso_U_23
_atom_site_aniso_U_13
_atom_site_aniso_U_12
Cl1 0.0255(3) 0.0286(4) 0.0205(3) -0.0021(3) 0.0037(2) -0.0110(3)
O2 0.0164(8) 0.0194(9) 0.0199(9) -0.0043(7) 0.0065(7) -0.0006(7)
O4 0.0280(10) 0.0247(10) 0.0252(10) 0.0021(8) 0.0079(8) 0.0057(8)
O3 0.0325(10) 0.0204(10) 0.0176(9) 0.0019(7) 0.0095(8) 0.0036(8)
O5 0.0315(11) 0.0270(11) 0.0256(10) 0.0063(8) 0.0065(8) 0.0005(8)
O6 0.0452(12) 0.0254(11) 0.0222(10) -0.0061(8) 0.0163(9) -0.0093(9)
O1 0.0234(10) 0.0302(11) 0.0330(11) 0.0079(9) 0.0122(8) 0.0063(8)
N4 0.0146(10) 0.0143(10) 0.0183(10) -0.0007(8) 0.0061(8) 0.0003(8)
N5 0.0143(10) 0.0185(11) 0.0159(10) -0.0018(8) 0.0059(8) 0.0004(8)
N3 0.0121(9) 0.0192(11) 0.0157(10) 0.0021(8) 0.0043(8) 0.0017(8)
N1 0.0200(11) 0.0203(12) 0.0299(12) 0.0026(9) 0.0093(9) 0.0027(9)
N2 0.0160(10) 0.0205(11) 0.0297(12) 0.0021(9) 0.0085(9) 0.0015(9)
C18 0.0181(11) 0.0171(12) 0.0105(10) 0.0009(9) 0.0047(9) -0.0009(9)
C16 0.0145(11) 0.0174(12) 0.0151(11) 0.0018(9) 0.0056(9) 0.0016(9)
C17 0.0163(11) 0.0151(12) 0.0117(10) 0.0039(9) 0.0023(9) -0.0003(9)
C13 0.0135(11) 0.0170(12) 0.0158(11) -0.0010(9) 0.0059(9) 0.0021(9)
C19 0.0180(12) 0.0252(14) 0.0153(11) 0.0039(10) 0.0056(9) -0.0008(10)
C11 0.0170(11) 0.0141(12) 0.0178(12) 0.0039(9) 0.0058(9) 0.0036(9)
C21 0.0260(13) 0.0153(12) 0.0155(12) -0.0005(9) 0.0051(10) 0.0001(10)
C22 0.0199(12) 0.0182(13) 0.0163(12) 0.0026(9) 0.0052(10) 0.0015(10)
C14 0.0147(11) 0.0169(12) 0.0155(11) 0.0009(9) 0.0046(9) 0.0030(9)
C23 0.0210(12) 0.0160(12) 0.0201(12) 0.0003(10) 0.0052(10) -0.0034(10)
C10 0.0124(11) 0.0210(13) 0.0236(12) 0.0020(10) 0.0065(9) 0.0019(10)
C15 0.0164(11) 0.0191(12) 0.0133(11) 0.0022(9) 0.0048(9) 0.0005(10)
C20 0.0226(13) 0.0234(14) 0.0118(11) 0.0020(10) 0.0021(9) -0.0079(10)
C12 0.0170(11) 0.0182(12) 0.0164(11) 0.0026(9) 0.0067(9) -0.0001(10)
C1 0.0129(11) 0.0258(14) 0.0255(13) 0.0008(11) 0.0058(10) -0.0044(10)
C9 0.0171(12) 0.0202(13) 0.0318(14) 0.0011(11) 0.0094(11) -0.0001(10)
C6 0.0151(12) 0.0225(14) 0.0312(14) -0.0002(11) 0.0059(10) -0.0018(10)
C25 0.0315(14) 0.0193(13) 0.0206(13) -0.0040(10) 0.0078(11) -0.0110(11)
C24 0.0287(14) 0.0203(13) 0.0196(13) -0.0006(10) 0.0084(11) -0.0003(11)
C7 0.0122(12) 0.0257(14) 0.0328(15) 0.0040(12) 0.0079(10) 0.0007(10)
C5 0.0199(13) 0.0294(15) 0.0299(15) -0.0047(12) 0.0094(11) -0.0022(11)
C8 0.0176(12) 0.0219(13) 0.0287(13) -0.0009(11) 0.0081(10) -0.0013(10)
C2 0.0177(12) 0.0233(14) 0.0330(15) 0.0028(11) 0.0076(11) 0.0007(11)
C3 0.0208(13) 0.0339(16) 0.0277(14) 0.0086(12) 0.0067(11) 0.0008(12)
C4 0.0224(13) 0.0393(17) 0.0255(14) -0.0006(12) 0.0075(11) -0.0044(12)

loop_
_atom_type_symbol
_atom_type_description
_atom_type_scat_dispersion_real
_atom_type_scat_dispersion_imag
_atom_type_scat_source
C C 0.0033 0.0016 'International Tables Vol C Tables 4.2.6.8 and 6.1.1.4'
H H 0.0000 0.0000 'International Tables Vol C Tables 4.2.6.8 and 6.1.1.4'
Cl Cl 0.1484 0.1585 'International Tables Vol C Tables 4.2.6.8 and 6.1.1.4'
N N 0.0061 0.0033 'International Tables Vol C Tables 4.2.6.8 and 6.1.1.4'
O O 0.0106 0.0060 'International Tables Vol C Tables 4.2.6.8 and 6.1.1.4'

loop_
_geom_angle_atom_site_label_1
_geom_angle_atom_site_label_2
_geom_angle_atom_site_label_3
_geom_angle
_geom_angle_site_symmetry_1
_geom_angle_site_symmetry_3
_geom_angle_publ_flag
C16 N4 C17 109.55(19) . . ?
C16 N4 C13 124.5(2) . . ?
C17 N4 C13 125.86(19) . . ?
C16 N5 C18 110.0(2) . . ?
C15 N3 C10 112.54(18) . . ?
C15 N3 C11 111.07(19) . . ?
C10 N3 C11 110.13(18) . . ?
C7 N1 C6 109.7(2) . . ?
C7 N2 C1 109.4(2) . . ?
C7 N2 C8 123.1(2) . . ?
C1 N2 C8 127.5(2) . . ?
N5 C18 C19 131.5(2) . . ?
N5 C18 C17 107.1(2) . . ?
C19 C18 C17 121.4(2) . . ?
O2 C16 N5 127.3(2) . . ?
O2 C16 N4 126.0(2) . . ?
N5 C16 N4 106.7(2) . . ?
C22 C17 N4 132.1(2) . . ?
C22 C17 C18 121.3(2) . . ?
N4 C17 C18 106.6(2) . . ?
N4 C13 C14 111.50(19) . . ?
N4 C13 C12 112.46(18) . . ?
C14 C13 C12 109.9(2) . . ?
C18 C19 C20 116.4(2) . . ?
N3 C11 C12 110.74(19) . . ?
C20 C21 C22 119.9(2) . . ?
C17 C22 C21 118.0(2) . . ?
C15 C14 C13 110.52(19) . . ?
O3 C23 O4 123.7(2) . . ?
O3 C23 C24 118.3(2) . . ?
O4 C23 C24 118.0(2) . . ?
N3 C10 C9 111.8(2) . . ?
N3 C15 C14 110.08(18) . . ?
C19 C20 C21 123.0(2) . . ?
C19 C20 Cl1 118.6(2) . . ?
C21 C20 Cl1 118.4(2) . . ?
C11 C12 C13 109.92(19) . . ?
C2 C1 C6 122.1(2) . . ?
C2 C1 N2 131.2(3) . . ?
C6 C1 N2 106.7(2) . . ?
C10 C9 C8 111.8(2) . . ?
C5 C6 C1 121.1(3) . . ?
C5 C6 N1 131.9(3) . . ?
C1 C6 N1 107.1(2) . . ?
O6 C25 O5 123.2(3) . . ?
O6 C25 C24 120.3(3) . . ?
O5 C25 C24 116.5(2) . . ?
C23 C24 C25 116.0(2) . . ?
O1 C7 N1 127.8(3) . . ?
O1 C7 N2 125.0(3) . . ?
N1 C7 N2 107.2(2) . . ?
C6 C5 C4 117.4(3) . . ?
N2 C8 C9 112.2(2) . . ?
C1 C2 C3 116.8(3) . . ?
C4 C3 C2 121.4(3) . . ?
C3 C4 C5 121.2(3) . . ?

loop_
_geom_bond_atom_site_label_1
_geom_bond_atom_site_label_2
_geom_bond_distance
_geom_bond_site_symmetry_2
_geom_bond_publ_flag
Cl1 C20 1.744(3) . ?
O2 C16 1.229(3) . ?
O4 C23 1.270(3) . ?
O3 C23 1.248(3) . ?
O5 C25 1.307(3) . ?
O6 C25 1.220(3) . ?
O1 C7 1.240(3) . ?
N4 C16 1.379(3) . ?
N4 C17 1.393(3) . ?
N4 C13 1.461(3) . ?
N5 C16 1.371(3) . ?
N5 C18 1.382(3) . ?
N3 C15 1.497(3) . ?
N3 C10 1.501(3) . ?
N3 C11 1.502(3) . ?
N1 C7 1.363(4) . ?
N1 C6 1.397(3) . ?
N2 C7 1.379(3) . ?
N2 C1 1.399(3) . ?
N2 C8 1.458(3) . ?
C18 C19 1.384(3) . ?
C18 C17 1.401(3) . ?
C17 C22 1.379(3) . ?
C13 C14 1.524(3) . ?
C13 C12 1.526(3) . ?
C19 C20 1.388(4) . ?
C11 C12 1.521(3) . ?
C21 C20 1.388(4) . ?
C21 C22 1.393(4) . ?
C14 C15 1.517(3) . ?
C23 C24 1.514(3) . ?
C10 C9 1.525(4) . ?
C1 C2 1.380(4) . ?
C1 C6 1.395(4) . ?
C9 C8 1.524(3) . ?
C6 C5 1.386(4) . ?
C25 C24 1.523(4) . ?
C5 C4 1.392(4) . ?
C2 C3 1.400(4) . ?
C3 C4 1.392(4) . ?
